data_4320011
loop_
_publ_author_name
'Aibing Xia'
'Paul R. Sharp'

_publ_contact_author
;
  Paul R. Sharp
  Department of Chemistry
  University of Missouri
  Columbia, MO  65211
;
_publ_contact_author_email SharpP@missouri.edu
_publ_contact_author_fax 573-882-2754
_publ_contact_author_phone 573-882-7715
_publ_section_title
;
 Platinum(II) Hydrazido Complexes
;
_journal_name_full 'Inorganic Chemistry'
_journal_page_first 4016
_journal_page_last 4021
_journal_paper_doi 10.1021/ic001432d
_journal_volume 40
_journal_year 2001
_chemical_formula_moiety (dppp)2Pt2(OH)(NHNHPh)(OTf)2.C2H4Cl2
_chemical_formula_sum 'C63 H60 Cl2.5 F6 N2 O7 P4 Pt2 S2'
_chemical_formula_weight 1737.94
_chemical_melting_point 184
_chemical_name_systematic
;
  ?
;
_space_group_IT_number 14
_symmetry_cell_setting monoclinic
_symmetry_space_group_name_Hall '-P 2yn'
_symmetry_space_group_name_H-M 'P 1 21/n 1'
_atom_sites_solution_hydrogens geom
_atom_sites_solution_primary direct
_atom_sites_solution_secondary difmap
_audit_creation_method SHELXL-97
_cell_angle_alpha 90.00
_cell_angle_beta 112.944(2)
_cell_angle_gamma 90.00
_cell_formula_units_Z 4
_cell_length_a 20.990(2)
_cell_length_b 13.0979(12)
_cell_length_c 25.773(2)
_cell_measurement_temperature 173(2)
_cell_volume 6525.1(10)
_computing_cell_refinement 'SMART (Bruker, 1998)'
_computing_data_collection 'SMART (Bruker, 1998)'
_computing_data_reduction 'SAINT (Bruker, 1998)'
_computing_molecular_graphics
;
  ORTEP (Johnson, 1976), ORTEP 3 for Windows
  L. J. Farrugia, 1997'
;
_computing_publication_material 'CIFTAB (Sheldrick, 1997)'
_computing_structure_refinement
;
  SHELXL-97 (Sheldrick, 1997), L. J. Barbour, X-Seed - Graphical Interface to
  SHELX-97 and POV-Ray, 1999
;
_computing_structure_solution 'SHELXS-97 (Sheldrick, 1990)'
_diffrn_ambient_temperature 173(2)
_diffrn_measured_fraction_theta_full 0.994
_diffrn_measured_fraction_theta_max 0.994
_diffrn_measurement_device_type 'CCD area detector'
_diffrn_measurement_method 'phi and omega scans'
_diffrn_radiation_monochromator graphite
_diffrn_radiation_source 'fine-focus sealed tube'
_diffrn_radiation_type MoK\a
_diffrn_radiation_wavelength 0.71073
_diffrn_reflns_av_R_equivalents 0.0559
_diffrn_reflns_av_sigmaI/netI 0.0767
_diffrn_reflns_limit_h_max 22
_diffrn_reflns_limit_h_min -26
_diffrn_reflns_limit_k_max 16
_diffrn_reflns_limit_k_min -16
_diffrn_reflns_limit_l_max 32
_diffrn_reflns_limit_l_min -33
_diffrn_reflns_number 40064
_diffrn_reflns_theta_full 27.17
_diffrn_reflns_theta_max 27.17
_diffrn_reflns_theta_min 1.07
_exptl_absorpt_coefficient_mu 4.618
_exptl_crystal_colour YELLOW
_exptl_crystal_density_diffrn 1.769
_exptl_crystal_density_method 'not measured'
_exptl_crystal_description 'RECT BLOCK'
_exptl_crystal_F_000 3410
_exptl_crystal_size_max 0.15
_exptl_crystal_size_mid 0.2
_exptl_crystal_size_min 0.3
_refine_diff_density_max 2.764
_refine_diff_density_min -1.539
_refine_diff_density_rms 0.164
_refine_ls_extinction_method none
_refine_ls_goodness_of_fit_ref 0.955
_refine_ls_hydrogen_treatment mixed
_refine_ls_matrix_type full
_refine_ls_number_parameters 774
_refine_ls_number_reflns 14409
_refine_ls_number_restraints 33
_refine_ls_restrained_S_all 0.963
_refine_ls_R_factor_all 0.0882
_refine_ls_R_factor_gt 0.0504
_refine_ls_shift/su_max 0.013
_refine_ls_shift/su_mean 0.000
_refine_ls_structure_factor_coef Fsqd
_refine_ls_weighting_details 'calc w=1/[\s^2^(Fo^2^)+(0.0735P)^2^+0.0000P] where P=(Fo^2^+2Fc^2^)/3'
_refine_ls_weighting_scheme calc
_refine_ls_wR_factor_gt 0.1160
_refine_ls_wR_factor_ref 0.1310
_reflns_number_gt 9571
_reflns_number_total 14409
_reflns_threshold_expression >2sigma(I)
_cod_data_source_file ic001432d_4.cif
_cod_data_source_block (dppp)2Pt2(OH)(NHNHPh)(OTf)2(3)
_cod_original_cell_volume 6525.1(11)
_cod_original_formula_sum 'C63 H60 Cl2.50 F6 N2 O7 P4 Pt2 S2'
_cod_database_code 4320011

loop_
_symmetry_equiv_pos_as_xyz
'x, y, z'
'-x+1/2, y+1/2, -z+1/2'
'-x, -y, -z'
'x-1/2, -y-1/2, z-1/2'

loop_
_atom_site_label
_atom_site_type_symbol
_atom_site_fract_x
_atom_site_fract_y
_atom_site_fract_z
_atom_site_U_iso_or_equiv
_atom_site_adp_type
_atom_site_occupancy
_atom_site_symmetry_multiplicity
_atom_site_calc_flag
_atom_site_refinement_flags
_atom_site_disorder_assembly
_atom_site_disorder_group
Pt2 Pt 0.502824(15) 0.14036(2) 0.192939(12) 0.02940(9) Uani 1 1 d . . .
Cl1 Cl 0.4915(5) 0.5835(8) 0.4696(4) 0.141(3) Uiso 0.50 1 d P . .
S1 S 0.62523(13) 0.20792(18) 0.07380(10) 0.0517(6) Uani 1 1 d D . .
P3 P 0.41085(10) 0.22466(15) 0.13274(8) 0.0335(4) Uani 1 1 d . . .
F1 F 0.5898(4) 0.3092(5) -0.0218(3) 0.091(2) Uani 1 1 d . . .
O1 O 0.5407(2) 0.2623(4) 0.25037(19) 0.0332(12) Uani 1 1 d . . .
H1O H 0.5400 0.3344 0.2460 0.040 Uiso 1 1 calc R . .
N1 N 0.5941(3) 0.0826(5) 0.2557(2) 0.0331(14) Uani 1 1 d . . .
H1N H 0.5941 0.0121 0.2602 0.040 Uiso 1 1 calc R . .
C1 C 0.7112(4) 0.0561(7) 0.2511(4) 0.044(2) Uani 1 1 d . . .
Pt1 Pt 0.580533(16) 0.16578(2) 0.320451(12) 0.03288(9) Uani 1 1 d . . .
Cl2 Cl 0.6222(3) 0.6506(4) 0.5616(2) 0.0603(13) Uani 0.50 1 d P . .
S2 S 0.6397(3) -0.0576(4) 0.6313(2) 0.0558(13) Uiso 0.50 1 d PD A 1
P4 P 0.47693(10) 0.00461(15) 0.13680(8) 0.0336(4) Uani 1 1 d . . .
F2 F 0.5560(5) 0.3766(5) 0.0380(4) 0.132(4) Uani 1 1 d . . .
O2 O 0.6904(4) 0.2581(7) 0.0895(4) 0.095(3) Uani 1 1 d D B .
N2 N 0.6536(4) 0.1215(6) 0.2430(3) 0.056(2) Uani 1 1 d . . .
H2N H 0.6530 0.1842 0.2307 0.067 Uiso 1 1 calc R . .
C2 C 0.7245(5) -0.0270(7) 0.2865(4) 0.057(2) Uani 1 1 d . . .
H2 H 0.6945 -0.0429 0.3050 0.068 Uiso 1 1 calc R . .
P1 P 0.55795(11) 0.27741(16) 0.37742(9) 0.0367(5) Uani 1 1 d . . .
F3 F 0.5039(4) 0.2450(6) -0.0066(3) 0.100(2) Uani 1 1 d . . .
O3 O 0.5953(4) 0.2070(5) 0.1160(3) 0.0626(18) Uani 1 1 d D B .
C3 C 0.7831(6) -0.0884(9) 0.2950(5) 0.074(3) Uani 1 1 d . . .
H3 H 0.7915 -0.1463 0.3190 0.089 Uiso 1 1 calc R . .
P2 P 0.62285(12) 0.05077(16) 0.38844(9) 0.0409(5) Uani 1 1 d . . .
F4 F 0.6974(6) 0.0521(9) 0.5965(5) 0.178(4) Uiso 1 1 d . . .
O4 O 0.6187(3) 0.1121(5) 0.0442(3) 0.0614(18) Uani 1 1 d D B .
C4 C 0.8280(6) -0.0670(9) 0.2698(4) 0.071(3) Uani 1 1 d . . .
H4 H 0.8669 -0.1095 0.2757 0.086 Uiso 1 1 calc R . .
F5 F 0.7029(5) 0.0927(8) 0.6892(4) 0.145(3) Uiso 1 1 d . . .
O5 O 0.7045(4) -0.1045(7) 0.6518(3) 0.096(3) Uiso 1 1 d D . .
C5 C 0.8155(6) 0.0174(8) 0.2358(4) 0.066(3) Uani 1 1 d . . .
H5 H 0.8470 0.0356 0.2190 0.079 Uiso 1 1 calc R . .
F6 F 0.5969(4) 0.1276(6) 0.6178(3) 0.101(2) Uiso 1 1 d . . .
O6 O 0.5987(4) -0.0514(7) 0.6689(3) 0.105(3) Uiso 1 1 d D . .
C6 C 0.7529(5) 0.0804(8) 0.2253(4) 0.056(2) Uani 1 1 d . . .
H6 H 0.7428 0.1372 0.2005 0.068 Uiso 1 1 calc R . .
O7 O 0.5972(5) -0.0671(8) 0.5720(3) 0.123(3) Uiso 1 1 d D . .
Cl1' Cl 0.4933(3) 0.6575(3) 0.43746(18) 0.0923(14) Uani 0.75 1 d P . .
Cl2' Cl 0.6266(4) 0.7424(7) 0.5081(3) 0.198(4) Uani 0.75 1 d P . .
C1A C 0.4231(4) 0.3625(6) 0.1431(3) 0.0391(19) Uani 1 1 d . . .
C2A C 0.3743(5) 0.4231(6) 0.1520(4) 0.049(2) Uani 1 1 d . . .
H2A H 0.3345 0.3939 0.1552 0.059 Uiso 1 1 calc R . .
C3A C 0.3856(7) 0.5302(8) 0.1563(5) 0.075(3) Uani 1 1 d . . .
H3A H 0.3524 0.5734 0.1617 0.090 Uiso 1 1 calc R . .
C4A C 0.4432(6) 0.5719(7) 0.1528(4) 0.064(3) Uani 1 1 d . . .
H4A H 0.4506 0.6435 0.1571 0.077 Uiso 1 1 calc R . .
C5A C 0.4905(5) 0.5106(7) 0.1430(4) 0.060(3) Uani 1 1 d . . .
H5A H 0.5296 0.5404 0.1390 0.071 Uiso 1 1 calc R . .
C6A C 0.4815(4) 0.4043(6) 0.1390(4) 0.048(2) Uani 1 1 d . . .
H6A H 0.5150 0.3617 0.1334 0.057 Uiso 1 1 calc R . .
C1B C 0.3300(4) 0.1949(6) 0.1390(4) 0.0395(19) Uani 1 1 d . . .
C2B C 0.2668(5) 0.2046(10) 0.0954(4) 0.075(4) Uani 1 1 d . . .
H2B H 0.2641 0.2249 0.0592 0.090 Uiso 1 1 calc R . .
C3B C 0.2071(6) 0.1849(13) 0.1040(5) 0.102(5) Uani 1 1 d . . .
H3B H 0.1636 0.1951 0.0738 0.122 Uiso 1 1 calc R . .
C4B C 0.2086(5) 0.1525(10) 0.1526(5) 0.086(4) Uani 1 1 d . . .
H4B H 0.1668 0.1365 0.1569 0.103 Uiso 1 1 calc R . .
C5B C 0.2715(5) 0.1416(9) 0.1975(5) 0.077(4) Uani 1 1 d . . .
H5B H 0.2734 0.1198 0.2332 0.092 Uiso 1 1 calc R . .
C6B C 0.3319(5) 0.1631(8) 0.1897(4) 0.060(3) Uani 1 1 d . . .
H6B H 0.3753 0.1554 0.2203 0.072 Uiso 1 1 calc R . .
C1C C 0.4051(4) -0.0712(6) 0.1386(4) 0.0384(19) Uani 1 1 d . . .
C2C C 0.3895(5) -0.0699(7) 0.1854(4) 0.056(2) Uani 1 1 d . . .
H2C H 0.4152 -0.0268 0.2161 0.068 Uiso 1 1 calc R . .
C3C C 0.3373(6) -0.1300(9) 0.1889(6) 0.081(4) Uani 1 1 d . . .
H3C H 0.3259 -0.1274 0.2211 0.097 Uiso 1 1 calc R . .
C4C C 0.3015(6) -0.1951(9) 0.1435(7) 0.093(5) Uani 1 1 d . . .
H4C H 0.2656 -0.2377 0.1451 0.111 Uiso 1 1 calc R . .
C5C C 0.3178(5) -0.1974(7) 0.0974(5) 0.065(3) Uani 1 1 d . . .
H5C H 0.2932 -0.2416 0.0670 0.078 Uiso 1 1 calc R . .
C6C C 0.3695(5) -0.1367(6) 0.0944(4) 0.051(2) Uani 1 1 d . . .
H6C H 0.3808 -0.1395 0.0622 0.061 Uiso 1 1 calc R . .
C1D C 0.5475(4) -0.0849(5) 0.1525(3) 0.0350(18) Uani 1 1 d . . .
C2D C 0.5515(5) -0.1700(7) 0.1872(4) 0.052(2) Uani 1 1 d . . .
H2D H 0.5169 -0.1803 0.2019 0.062 Uiso 1 1 calc R . .
C3D C 0.6052(5) -0.2380(7) 0.1999(4) 0.057(3) Uani 1 1 d . . .
H3D H 0.6073 -0.2952 0.2231 0.068 Uiso 1 1 calc R . .
C4D C 0.6554(5) -0.2245(7) 0.1797(4) 0.053(2) Uani 1 1 d . . .
H4D H 0.6931 -0.2710 0.1895 0.064 Uiso 1 1 calc R . .
C5D C 0.6515(5) -0.1435(7) 0.1450(5) 0.065(3) Uani 1 1 d . . .
H5D H 0.6855 -0.1356 0.1295 0.078 Uiso 1 1 calc R . .
C6D C 0.5975(5) -0.0717(7) 0.1323(4) 0.051(2) Uani 1 1 d . . .
H6D H 0.5963 -0.0140 0.1096 0.061 Uiso 1 1 calc R . .
C1E C 0.4824(4) 0.3553(7) 0.3381(3) 0.042(2) Uani 1 1 d . . .
C2E C 0.4875(5) 0.4573(7) 0.3303(4) 0.065(3) Uani 1 1 d . . .
H2E H 0.5316 0.4893 0.3439 0.078 Uiso 1 1 calc R . .
C3E C 0.4282(6) 0.5147(9) 0.3026(6) 0.097(5) Uani 1 1 d . . .
H3E H 0.4318 0.5864 0.2988 0.116 Uiso 1 1 calc R . .
C4E C 0.3649(6) 0.4690(10) 0.2806(5) 0.080(4) Uani 1 1 d . . .
H4E H 0.3245 0.5078 0.2605 0.096 Uiso 1 1 calc R . .
C5E C 0.3607(5) 0.3680(10) 0.2879(5) 0.072(3) Uani 1 1 d . . .
H5E H 0.3166 0.3359 0.2729 0.086 Uiso 1 1 calc R . .
C6E C 0.4178(5) 0.3101(9) 0.3163(4) 0.065(3) Uani 1 1 d . . .
H6E H 0.4132 0.2389 0.3210 0.078 Uiso 1 1 calc R . .
C1F C 0.6281(4) 0.3679(6) 0.4099(3) 0.0389(19) Uani 1 1 d . . .
C2F C 0.6703(5) 0.3955(7) 0.3829(4) 0.054(2) Uani 1 1 d . . .
H2F H 0.6652 0.3631 0.3485 0.065 Uiso 1 1 calc R . .
C3F C 0.7207(5) 0.4710(8) 0.4056(5) 0.064(3) Uani 1 1 d . . .
H3F H 0.7498 0.4905 0.3868 0.076 Uiso 1 1 calc R . .
C4F C 0.7274(5) 0.5162(7) 0.4554(4) 0.052(2) Uani 1 1 d . . .
H4F H 0.7614 0.5678 0.4711 0.062 Uiso 1 1 calc R . .
C5F C 0.6878(6) 0.4896(9) 0.4820(5) 0.073(3) Uani 1 1 d . . .
H5F H 0.6941 0.5216 0.5167 0.088 Uiso 1 1 calc R . .
C6F C 0.6365(5) 0.4154(9) 0.4603(4) 0.067(3) Uani 1 1 d . . .
H6F H 0.6078 0.3976 0.4797 0.081 Uiso 1 1 calc R . .
C1G C 0.7162(4) 0.0607(6) 0.4270(3) 0.042(2) Uani 1 1 d . . .
C2G C 0.7499(6) 0.0121(7) 0.4782(4) 0.061(3) Uani 1 1 d . . .
H2G H 0.7235 -0.0236 0.4950 0.074 Uiso 1 1 calc R . .
C3G C 0.8192(6) 0.0142(8) 0.5046(4) 0.064(3) Uani 1 1 d . . .
H3G H 0.8412 -0.0198 0.5397 0.077 Uiso 1 1 calc R . .
C4G C 0.8579(6) 0.0650(8) 0.4810(5) 0.071(3) Uani 1 1 d . . .
H4G H 0.9069 0.0653 0.4993 0.085 Uiso 1 1 calc R . .
C5G C 0.8262(5) 0.1159(8) 0.4306(4) 0.062(3) Uani 1 1 d . . .
H5G H 0.8532 0.1511 0.4141 0.074 Uiso 1 1 calc R . .
C6G C 0.7544(5) 0.1155(7) 0.4040(4) 0.048(2) Uani 1 1 d . . .
H6G H 0.7320 0.1528 0.3701 0.058 Uiso 1 1 calc R . .
C1H C 0.6049(5) -0.0796(6) 0.3607(3) 0.044(2) Uani 1 1 d . . .
C2H C 0.6575(5) -0.1549(6) 0.3741(4) 0.049(2) Uani 1 1 d . . .
H2H H 0.7045 -0.1383 0.3957 0.059 Uiso 1 1 calc R . .
C3H C 0.6380(6) -0.2537(7) 0.3548(4) 0.067(3) Uani 1 1 d . . .
H3H H 0.6718 -0.3060 0.3626 0.080 Uiso 1 1 calc R . .
C4H C 0.5682(6) -0.2751(7) 0.3236(4) 0.068(3) Uani 1 1 d . . .
H4H H 0.5549 -0.3430 0.3112 0.082 Uiso 1 1 calc R . .
C5H C 0.5200(6) -0.2030(7) 0.3110(4) 0.067(3) Uani 1 1 d . . .
H5H H 0.4731 -0.2196 0.2888 0.081 Uiso 1 1 calc R . .
C6H C 0.5374(5) -0.1046(7) 0.3297(4) 0.054(2) Uani 1 1 d . . .
H6H H 0.5024 -0.0539 0.3210 0.065 Uiso 1 1 calc R . .
C4P C 0.3971(4) 0.2101(6) 0.0596(3) 0.0388(19) Uani 1 1 d . . .
H4P1 H 0.3551 0.2489 0.0367 0.047 Uiso 1 1 calc R . .
H4P2 H 0.4366 0.2419 0.0538 0.047 Uiso 1 1 calc R . .
C5P C 0.3890(4) 0.1012(6) 0.0372(3) 0.0405(19) Uani 1 1 d . . .
H5P1 H 0.3749 0.1035 -0.0042 0.049 Uiso 1 1 calc R . .
H5P2 H 0.3515 0.0673 0.0450 0.049 Uiso 1 1 calc R . .
C6P C 0.4546(4) 0.0373(6) 0.0627(3) 0.0413(19) Uani 1 1 d . . .
H6P1 H 0.4936 0.0755 0.0594 0.050 Uiso 1 1 calc R . .
H6P2 H 0.4485 -0.0265 0.0407 0.050 Uiso 1 1 calc R . .
C1P C 0.5367(5) 0.2267(7) 0.4337(4) 0.048(2) Uani 1 1 d . . .
H1P1 H 0.5336 0.2842 0.4576 0.058 Uiso 1 1 calc R . .
H1P2 H 0.4903 0.1947 0.4170 0.058 Uiso 1 1 calc R . .
C2P C 0.5875(5) 0.1483(8) 0.4714(4) 0.058(3) Uani 1 1 d . . .
H2P1 H 0.6348 0.1769 0.4848 0.069 Uiso 1 1 calc R . .
H2P2 H 0.5764 0.1354 0.5048 0.069 Uiso 1 1 calc R . .
C3P C 0.5860(5) 0.0478(7) 0.4418(4) 0.054(2) Uani 1 1 d . . .
H3P1 H 0.5373 0.0248 0.4237 0.065 Uiso 1 1 calc R . .
H3P2 H 0.6114 -0.0037 0.4705 0.065 Uiso 1 1 calc R . .
C7 C 0.5652(7) 0.2898(9) 0.0176(5) 0.079(3) Uani 1 1 d D B 1
C2S C 0.5477(5) 0.7622(8) 0.4641(5) 0.067(3) Uani 1 1 d . . .
C8 C 0.6613(10) 0.0799(12) 0.6307(8) 0.055(5) Uiso 0.50 1 d PD A 1
S2' S 0.6270(5) 0.0403(7) 0.6557(4) 0.110(2) Uiso 0.50 1 d PD A 2
C8' C 0.6599(10) -0.0475(13) 0.6133(7) 0.048(4) Uiso 0.50 1 d PD A 2

loop_
_atom_site_aniso_label
_atom_site_aniso_U_11
_atom_site_aniso_U_22
_atom_site_aniso_U_33
_atom_site_aniso_U_23
_atom_site_aniso_U_13
_atom_site_aniso_U_12
Pt2 0.03123(16) 0.02456(14) 0.03120(16) 0.00073(11) 0.01087(12) -0.00162(11)
S1 0.0557(15) 0.0448(13) 0.0593(14) -0.0120(11) 0.0275(12) -0.0128(10)
P3 0.0335(11) 0.0277(10) 0.0361(11) 0.0029(8) 0.0101(9) -0.0016(8)
F1 0.130(6) 0.071(4) 0.104(5) 0.028(4) 0.082(5) 0.012(4)
O1 0.035(3) 0.031(3) 0.033(3) 0.003(2) 0.013(2) 0.000(2)
N1 0.039(4) 0.027(3) 0.031(3) 0.000(3) 0.011(3) 0.000(3)
C1 0.035(5) 0.043(5) 0.045(5) -0.013(4) 0.005(4) 0.000(4)
Pt1 0.03786(18) 0.02747(15) 0.03137(16) 0.00156(11) 0.01138(13) -0.00056(12)
Cl2 0.052(3) 0.081(4) 0.046(3) 0.005(2) 0.017(2) 0.014(2)
P4 0.0341(11) 0.0257(10) 0.0380(11) -0.0020(8) 0.0108(9) -0.0027(8)
F2 0.212(10) 0.053(4) 0.197(9) 0.030(5) 0.150(8) 0.040(5)
O2 0.074(6) 0.106(7) 0.110(6) -0.036(5) 0.043(5) -0.042(5)
N2 0.058(5) 0.043(4) 0.069(5) 0.009(4) 0.027(4) 0.007(4)
C2 0.061(6) 0.056(6) 0.056(6) 0.005(5) 0.026(5) 0.015(5)
P1 0.0372(12) 0.0388(12) 0.0357(11) -0.0025(9) 0.0160(9) -0.0008(9)
F3 0.079(5) 0.118(6) 0.110(5) 0.045(5) 0.043(4) 0.021(5)
O3 0.086(5) 0.051(4) 0.069(4) -0.011(3) 0.049(4) -0.012(4)
C3 0.084(8) 0.073(8) 0.060(7) 0.015(6) 0.022(6) 0.023(6)
P2 0.0493(13) 0.0346(11) 0.0364(11) 0.0072(9) 0.0140(10) 0.0004(9)
O4 0.080(5) 0.044(4) 0.053(4) -0.013(3) 0.018(4) 0.002(3)
C4 0.061(7) 0.085(9) 0.059(7) -0.001(6) 0.013(6) 0.017(6)
C5 0.081(8) 0.046(6) 0.073(7) -0.011(5) 0.031(6) -0.016(5)
C6 0.056(6) 0.054(6) 0.055(6) -0.002(5) 0.018(5) -0.006(5)
Cl1' 0.105(3) 0.081(3) 0.073(3) -0.005(2) 0.015(2) 0.001(2)
Cl2' 0.167(7) 0.204(9) 0.165(6) -0.026(6) 0.001(5) 0.070(6)
C1A 0.044(5) 0.027(4) 0.041(4) 0.001(3) 0.011(4) 0.002(3)
C2A 0.060(6) 0.040(5) 0.051(5) -0.002(4) 0.026(5) 0.004(4)
C3A 0.116(10) 0.040(6) 0.080(8) -0.003(5) 0.050(7) 0.023(6)
C4A 0.089(8) 0.025(5) 0.073(7) 0.000(4) 0.025(6) -0.002(5)
C5A 0.062(6) 0.040(5) 0.066(6) 0.001(4) 0.013(5) -0.012(5)
C6A 0.043(5) 0.031(4) 0.057(5) 0.004(4) 0.007(4) 0.003(4)
C1B 0.031(4) 0.031(4) 0.053(5) 0.005(4) 0.013(4) 0.000(3)
C2B 0.037(6) 0.131(11) 0.055(6) 0.028(6) 0.015(5) 0.003(6)
C3B 0.032(6) 0.201(16) 0.069(8) 0.042(9) 0.017(6) 0.008(8)
C4B 0.038(6) 0.132(12) 0.089(9) 0.047(8) 0.028(6) -0.001(6)
C5B 0.044(6) 0.111(10) 0.085(8) 0.048(7) 0.036(6) 0.011(6)
C6B 0.035(5) 0.078(7) 0.057(6) 0.029(5) 0.007(5) 0.005(5)
C1C 0.031(4) 0.026(4) 0.053(5) 0.002(3) 0.011(4) -0.004(3)
C2C 0.053(6) 0.050(6) 0.073(7) 0.006(5) 0.031(5) -0.010(4)
C3C 0.087(9) 0.068(8) 0.112(10) 0.006(7) 0.065(8) -0.011(6)
C4C 0.044(7) 0.062(8) 0.178(15) 0.005(9) 0.050(8) -0.023(5)
C5C 0.035(5) 0.043(6) 0.111(9) -0.008(6) 0.021(6) -0.010(4)
C6C 0.046(5) 0.036(5) 0.063(6) -0.001(4) 0.010(5) -0.003(4)
C1D 0.033(4) 0.024(4) 0.039(4) -0.009(3) 0.004(4) -0.003(3)
C2D 0.046(5) 0.045(5) 0.066(6) 0.003(4) 0.023(5) 0.000(4)
C3D 0.064(6) 0.035(5) 0.069(6) 0.009(4) 0.023(5) 0.007(4)
C4D 0.050(6) 0.049(6) 0.058(6) 0.006(4) 0.019(5) 0.015(4)
C5D 0.052(6) 0.050(6) 0.099(8) 0.011(6) 0.034(6) 0.006(5)
C6D 0.044(5) 0.046(5) 0.069(6) 0.006(4) 0.030(5) 0.004(4)
C1E 0.040(5) 0.050(5) 0.039(5) -0.011(4) 0.019(4) 0.002(4)
C2E 0.041(5) 0.047(6) 0.085(7) -0.014(5) 0.001(5) 0.010(4)
C3E 0.075(9) 0.056(7) 0.125(11) -0.030(7) 0.002(8) 0.027(6)
C4E 0.057(7) 0.093(10) 0.076(8) -0.022(7) 0.011(6) 0.036(7)
C5E 0.039(6) 0.105(10) 0.069(7) -0.006(7) 0.018(5) -0.003(6)
C6E 0.045(6) 0.084(8) 0.052(6) 0.012(5) 0.005(5) -0.004(5)
C1F 0.046(5) 0.030(4) 0.039(4) -0.004(3) 0.015(4) 0.002(3)
C2F 0.076(7) 0.038(5) 0.068(6) -0.013(4) 0.048(6) -0.008(5)
C3F 0.063(7) 0.051(6) 0.074(7) -0.006(5) 0.024(6) -0.002(5)
C4F 0.042(5) 0.044(5) 0.057(6) -0.005(4) 0.005(5) 0.000(4)
C5F 0.065(7) 0.078(8) 0.067(7) -0.025(6) 0.014(6) -0.016(6)
C6F 0.055(6) 0.086(8) 0.073(7) -0.031(6) 0.037(6) -0.022(6)
C1G 0.050(5) 0.033(4) 0.038(4) -0.003(3) 0.010(4) 0.001(4)
C2G 0.080(8) 0.045(6) 0.042(5) 0.006(4) 0.006(5) 0.006(5)
C3G 0.078(8) 0.052(6) 0.039(5) 0.001(4) -0.002(5) 0.014(5)
C4G 0.055(6) 0.058(7) 0.067(7) -0.026(5) -0.012(6) 0.006(5)
C5G 0.064(7) 0.055(6) 0.056(6) 0.001(5) 0.011(5) -0.004(5)
C6G 0.049(6) 0.042(5) 0.046(5) 0.001(4) 0.010(4) 0.005(4)
C1H 0.059(6) 0.030(4) 0.038(5) 0.007(3) 0.015(4) -0.007(4)
C2H 0.059(6) 0.034(5) 0.054(5) 0.008(4) 0.021(5) 0.000(4)
C3H 0.096(9) 0.032(5) 0.074(7) 0.006(5) 0.035(6) 0.000(5)
C4H 0.088(8) 0.027(5) 0.079(7) 0.000(5) 0.021(6) -0.021(5)
C5H 0.071(7) 0.038(5) 0.076(7) 0.011(5) 0.011(6) -0.016(5)
C6H 0.058(6) 0.038(5) 0.054(6) 0.015(4) 0.009(5) -0.006(4)
C4P 0.040(5) 0.038(4) 0.033(4) -0.001(3) 0.009(4) -0.011(3)
C5P 0.039(5) 0.041(5) 0.039(4) 0.000(4) 0.012(4) -0.007(4)
C6P 0.044(5) 0.032(4) 0.045(5) -0.005(3) 0.015(4) 0.002(3)
C1P 0.053(6) 0.055(6) 0.044(5) -0.003(4) 0.026(4) -0.005(4)
C2P 0.069(7) 0.074(7) 0.040(5) 0.002(5) 0.033(5) 0.005(5)
C3P 0.064(6) 0.055(6) 0.041(5) 0.014(4) 0.016(5) -0.001(5)
C7 0.105(10) 0.052(7) 0.104(10) 0.003(6) 0.069(9) -0.001(7)
C2S 0.058(7) 0.055(6) 0.080(7) -0.001(5) 0.020(6) 0.003(5)

loop_
_atom_type_symbol
_atom_type_description
_atom_type_scat_dispersion_real
_atom_type_scat_dispersion_imag
_atom_type_scat_source
C C 0.0033 0.0016 'International Tables Vol C Tables 4.2.6.8 and 6.1.1.4'
H H 0.0000 0.0000 'International Tables Vol C Tables 4.2.6.8 and 6.1.1.4'
N N 0.0061 0.0033 'International Tables Vol C Tables 4.2.6.8 and 6.1.1.4'
O O 0.0106 0.0060 'International Tables Vol C Tables 4.2.6.8 and 6.1.1.4'
F F 0.0171 0.0103 'International Tables Vol C Tables 4.2.6.8 and 6.1.1.4'
P P 0.1023 0.0942 'International Tables Vol C Tables 4.2.6.8 and 6.1.1.4'
S S 0.1246 0.1234 'International Tables Vol C Tables 4.2.6.8 and 6.1.1.4'
Pt Pt -1.7033 8.3905 'International Tables Vol C Tables 4.2.6.8 and 6.1.1.4'
Cl Cl 0.1484 0.1585 'International Tables Vol C Tables 4.2.6.8 and 6.1.1.4'

loop_
_geom_angle_atom_site_label_1
_geom_angle_atom_site_label_2
_geom_angle_atom_site_label_3
_geom_angle
_geom_angle_site_symmetry_1
_geom_angle_site_symmetry_3
_geom_angle_publ_flag
N1 Pt2 O1 75.7(2) . . ?
N1 Pt2 P4 97.50(17) . . ?
O1 Pt2 P4 172.59(14) . . ?
N1 Pt2 P3 171.32(17) . . ?
O1 Pt2 P3 95.74(14) . . ?
P4 Pt2 P3 91.00(7) . . ?
N1 Pt2 Pt1 43.27(16) . . ?
O1 Pt2 Pt1 42.98(13) . . ?
P4 Pt2 Pt1 132.69(5) . . ?
P3 Pt2 Pt1 130.08(5) . . ?
O2 S1 O4 115.6(4) . . ?
O2 S1 O3 116.0(4) . . ?
O4 S1 O3 114.1(4) . . ?
O2 S1 C7 103.9(6) . . ?
O4 S1 C7 101.2(5) . . ?
O3 S1 C7 103.3(5) . . ?
C4P P3 C1B 107.3(4) . . ?
C4P P3 C1A 102.3(4) . . ?
C1B P3 C1A 106.4(4) . . ?
C4P P3 Pt2 114.5(3) . . ?
C1B P3 Pt2 114.7(3) . . ?
C1A P3 Pt2 110.6(3) . . ?
Pt1 O1 Pt2 93.6(2) . . ?
N2 N1 Pt1 112.3(4) . . ?
N2 N1 Pt2 107.3(4) . . ?
Pt1 N1 Pt2 93.4(2) . . ?
C6 C1 C2 121.3(9) . . ?
C6 C1 N2 118.0(9) . . ?
C2 C1 N2 120.7(9) . . ?
O1 Pt1 N1 76.1(2) . . ?
O1 Pt1 P2 173.97(15) . . ?
N1 Pt1 P2 97.97(17) . . ?
O1 Pt1 P1 93.20(15) . . ?
N1 Pt1 P1 169.32(17) . . ?
P2 Pt1 P1 92.70(8) . . ?
O1 Pt1 Pt2 43.42(14) . . ?
N1 Pt1 Pt2 43.37(16) . . ?
P2 Pt1 Pt2 130.96(6) . . ?
P1 Pt1 Pt2 127.66(5) . . ?
O5 S2 O7 118.2(6) . . ?
O5 S2 O6 119.4(6) . . ?
O7 S2 O6 114.0(6) . . ?
O5 S2 C8 103.0(8) . . ?
O7 S2 C8 97.3(8) . . ?
O6 S2 C8 98.8(8) . . ?
C1D P4 C1C 104.8(4) . . ?
C1D P4 C6P 103.8(4) . . ?
C1C P4 C6P 106.0(4) . . ?
C1D P4 Pt2 113.7(2) . . ?
C1C P4 Pt2 114.5(3) . . ?
C6P P4 Pt2 113.0(3) . . ?
C1 N2 N1 119.6(7) . . ?
C1 C2 C3 119.5(10) . . ?
C1P P1 C1F 106.2(4) . . ?
C1P P1 C1E 102.7(4) . . ?
C1F P1 C1E 105.3(4) . . ?
C1P P1 Pt1 117.8(3) . . ?
C1F P1 Pt1 112.6(3) . . ?
C1E P1 Pt1 111.1(3) . . ?
C4 C3 C2 121.9(11) . . ?
C3P P2 C1G 105.8(4) . . ?
C3P P2 C1H 101.0(4) . . ?
C1G P2 C1H 107.1(4) . . ?
C3P P2 Pt1 117.0(3) . . ?
C1G P2 Pt1 113.3(3) . . ?
C1H P2 Pt1 111.5(3) . . ?
C8 F4 C8' 67.6(11) . . ?
C3 C4 C5 118.3(11) . . ?
C8 F5 S2' 47.5(8) . . ?
C8' O5 S2 32.2(8) . . ?
C4 C5 C6 120.0(11) . . ?
C8 F6 S2' 51.3(8) . . ?
S2' O6 S2 60.5(5) . . ?
C1 C6 C5 119.0(9) . . ?
C8' O7 S2 31.0(8) . . ?
Cl1 Cl1' C2S 121.2(7) . . ?
C2S Cl2' Cl2 106.8(7) . . ?
C6A C1A C2A 121.4(8) . . ?
C6A C1A P3 117.2(6) . . ?
C2A C1A P3 121.3(7) . . ?
C1A C2A C3A 117.9(9) . . ?
C4A C3A C2A 121.2(10) . . ?
C3A C4A C5A 120.1(9) . . ?
C4A C5A C6A 120.5(10) . . ?
C1A C6A C5A 118.9(9) . . ?
C6B C1B C2B 118.4(8) . . ?
C6B C1B P3 118.4(6) . . ?
C2B C1B P3 123.3(7) . . ?
C1B C2B C3B 120.0(10) . . ?
C4B C3B C2B 121.9(11) . . ?
C3B C4B C5B 119.5(10) . . ?
C4B C5B C6B 119.1(10) . . ?
C1B C6B C5B 121.1(9) . . ?
C2C C1C C6C 119.5(8) . . ?
C2C C1C P4 120.0(6) . . ?
C6C C1C P4 120.3(7) . . ?
C1C C2C C3C 121.4(10) . . ?
C2C C3C C4C 118.2(12) . . ?
C5C C4C C3C 120.4(10) . . ?
C4C C5C C6C 120.8(10) . . ?
C5C C6C C1C 119.8(10) . . ?
C6D C1D C2D 118.8(8) . . ?
C6D C1D P4 121.5(6) . . ?
C2D C1D P4 119.7(7) . . ?
C3D C2D C1D 120.3(9) . . ?
C4D C3D C2D 120.9(9) . . ?
C3D C4D C5D 119.6(9) . . ?
C4D C5D C6D 120.5(10) . . ?
C1D C6D C5D 120.0(9) . . ?
C2E C1E C6E 118.8(9) . . ?
C2E C1E P1 122.0(7) . . ?
C6E C1E P1 119.2(7) . . ?
C1E C2E C3E 120.1(10) . . ?
C4E C3E C2E 120.5(12) . . ?
C5E C4E C3E 118.8(10) . . ?
C4E C5E C6E 122.0(11) . . ?
C5E C6E C1E 119.8(11) . . ?
C2F C1F C6F 119.1(8) . . ?
C2F C1F P1 120.3(6) . . ?
C6F C1F P1 120.5(7) . . ?
C1F C2F C3F 120.5(9) . . ?
C4F C3F C2F 118.8(10) . . ?
C5F C4F C3F 121.2(10) . . ?
C4F C5F C6F 121.5(10) . . ?
C1F C6F C5F 119.0(10) . . ?
C6G C1G C2G 118.9(9) . . ?
C6G C1G P2 119.2(6) . . ?
C2G C1G P2 121.9(8) . . ?
C3G C2G C1G 121.6(11) . . ?
C2G C3G C4G 119.9(9) . . ?
C3G C4G C5G 120.3(10) . . ?
C4G C5G C6G 119.6(11) . . ?
C1G C6G C5G 119.5(9) . . ?
C6H C1H C2H 120.4(8) . . ?
C6H C1H P2 117.4(7) . . ?
C2H C1H P2 122.0(7) . . ?
C3H C2H C1H 117.9(9) . . ?
C2H C3H C4H 119.3(10) . . ?
C5H C4H C3H 121.8(9) . . ?
C4H C5H C6H 120.5(10) . . ?
C1H C6H C5H 120.2(9) . . ?
C5P C4P P3 116.4(6) . . ?
C4P C5P C6P 113.7(6) . . ?
C5P C6P P4 113.5(6) . . ?
C2P C1P P1 115.4(6) . . ?
C3P C2P C1P 113.1(8) . . ?
C2P C3P P2 115.5(7) . . ?
F2 C7 F1 107.8(9) . . ?
F2 C7 F3 107.9(11) . . ?
F1 C7 F3 108.6(10) . . ?
F2 C7 S1 110.8(9) . . ?
F1 C7 S1 111.1(8) . . ?
F3 C7 S1 110.6(8) . . ?
Cl2' C2S Cl1' 118.8(7) . . ?
F6 C8 F4 131.7(16) . . ?
F6 C8 F5 109.5(15) . . ?
F4 C8 F5 115.6(15) . . ?
F6 C8 S2 102.6(11) . . ?
F4 C8 S2 86.9(10) . . ?
F5 C8 S2 98.9(10) . . ?
O6 S2' F6 133.9(8) . . ?
O6 S2' F5 129.1(8) . . ?
F6 S2' F5 95.9(7) . . ?
O6 S2' C8' 84.7(8) . . ?
F6 S2' C8' 104.3(8) . . ?
F5 S2' C8' 93.5(8) . . ?
O5 C8' O7 132.8(16) . . ?
O5 C8' F4 112.1(14) . . ?
O7 C8' F4 110.9(14) . . ?
O5 C8' S2' 102.9(11) . . ?
O7 C8' S2' 96.1(10) . . ?
F4 C8' S2' 89.4(9) . . ?

loop_
_geom_bond_atom_site_label_1
_geom_bond_atom_site_label_2
_geom_bond_distance
_geom_bond_site_symmetry_2
_geom_bond_publ_flag
Pt2 N1 2.108(6) . ?
Pt2 O1 2.111(5) . ?
Pt2 P4 2.222(2) . ?
Pt2 P3 2.240(2) . ?
Pt2 Pt1 3.0647(5) . ?
Cl1 Cl1' 1.284(11) . ?
S1 O2 1.426(6) . ?
S1 O4 1.448(6) . ?
S1 O3 1.454(6) . ?
S1 C7 1.848(11) . ?
P3 C4P 1.802(8) . ?
P3 C1B 1.808(8) . ?
P3 C1A 1.828(8) . ?
F1 C7 1.330(12) . ?
O1 Pt1 2.093(5) . ?
N1 N2 1.496(10) . ?
N1 Pt1 2.104(6) . ?
C1 C6 1.328(13) . ?
C1 C2 1.376(13) . ?
C1 N2 1.430(11) . ?
Pt1 P2 2.217(2) . ?
Pt1 P1 2.250(2) . ?
Cl2 Cl2' 1.857(11) . ?
S2 O5 1.394(8) . ?
S2 O7 1.444(8) . ?
S2 O6 1.528(8) . ?
S2 C8 1.859(14) . ?
P4 C1D 1.807(8) . ?
P4 C1C 1.820(8) . ?
P4 C6P 1.831(8) . ?
F2 C7 1.299(13) . ?
C2 C3 1.414(14) . ?
P1 C1P 1.803(9) . ?
P1 C1F 1.820(8) . ?
P1 C1E 1.825(9) . ?
F3 C7 1.329(13) . ?
C3 C4 1.368(16) . ?
P2 C3P 1.821(10) . ?
P2 C1G 1.823(9) . ?
P2 C1H 1.832(8) . ?
F4 C8 1.42(2) . ?
F4 C8' 1.67(2) . ?
C4 C5 1.370(15) . ?
F5 C8 1.43(2) . ?
F5 S2' 1.638(12) . ?
O5 C8' 1.301(19) . ?
C5 C6 1.484(14) . ?
F6 C8 1.41(2) . ?
F6 S2' 1.477(11) . ?
O6 S2' 1.439(12) . ?
O7 C8' 1.357(19) . ?
Cl1' C2S 1.744(11) . ?
Cl2' C2S 1.624(12) . ?
C1A C6A 1.385(12) . ?
C1A C2A 1.383(12) . ?
C2A C3A 1.420(13) . ?
C3A C4A 1.361(15) . ?
C4A C5A 1.374(14) . ?
C5A C6A 1.404(12) . ?
C1B C6B 1.356(12) . ?
C1B C2B 1.370(12) . ?
C2B C3B 1.381(14) . ?
C3B C4B 1.310(15) . ?
C4B C5B 1.383(14) . ?
C5B C6B 1.387(13) . ?
C1C C2C 1.368(12) . ?
C1C C6C 1.389(11) . ?
C2C C3C 1.381(13) . ?
C3C C4C 1.405(17) . ?
C4C C5C 1.360(17) . ?
C5C C6C 1.371(13) . ?
C1D C6D 1.352(12) . ?
C1D C2D 1.411(12) . ?
C2D C3D 1.372(12) . ?
C3D C4D 1.358(13) . ?
C4D C5D 1.368(13) . ?
C5D C6D 1.410(12) . ?
C1E C2E 1.360(13) . ?
C1E C6E 1.383(12) . ?
C2E C3E 1.390(13) . ?
C3E C4E 1.362(16) . ?
C4E C5E 1.345(16) . ?
C5E C6E 1.365(14) . ?
C1F C2F 1.371(12) . ?
C1F C6F 1.387(12) . ?
C2F C3F 1.400(13) . ?
C3F C4F 1.372(13) . ?
C4F C5F 1.314(14) . ?
C5F C6F 1.395(14) . ?
C1G C6G 1.371(12) . ?
C1G C2G 1.385(11) . ?
C2G C3G 1.344(14) . ?
C3G C4G 1.362(16) . ?
C4G C5G 1.379(14) . ?
C5G C6G 1.391(13) . ?
C1H C6H 1.368(12) . ?
C1H C2H 1.419(12) . ?
C2H C3H 1.389(12) . ?
C3H C4H 1.397(14) . ?
C4H C5H 1.328(14) . ?
C5H C6H 1.374(13) . ?
C4P C5P 1.524(11) . ?
C5P C6P 1.524(11) . ?
C1P C2P 1.526(12) . ?
C2P C3P 1.515(13) . ?
S2' C8' 1.892(15) . ?
